data_7106689
loop_
_publ_author_name
'Alastair Durie'
'Alexandra Slawin'
'Tomas Lebl'
'Peer Kirsch'
'David O'Hagan'

_publ_section_title
;
 Synthesis and structure of all-syn-1,2,3,4-tetrafluorocyclohexane
;
_journal_name_full Chem.Commun.
_journal_page_first 8265
_journal_paper_doi 10.1039/c1cc13016a
_journal_volume 47
_journal_year 2011
_chemical_formula_moiety 'C6 H8 F4'
_chemical_formula_sum 'C6 H8 F4'
_chemical_formula_weight 156.12
_chemical_name_systematic
;
?
;
_space_group_IT_number 12
_symmetry_cell_setting monoclinic
_symmetry_space_group_name_Hall '-C 2y'
_symmetry_space_group_name_H-M 'C 1 2/m 1'
_atom_sites_solution_hydrogens geom
_atom_sites_solution_primary direct
_atom_sites_solution_secondary difmap
_audit_creation_method SHELXL-97
_cell_angle_alpha 90.00
_cell_angle_beta 97.507(18)
_cell_angle_gamma 90.00
_cell_formula_units_Z 4
_cell_length_a 8.229(6)
_cell_length_b 7.736(5)
_cell_length_c 9.953(8)
_cell_measurement_reflns_used 1142
_cell_measurement_temperature 93(2)
_cell_measurement_theta_max 28.5
_cell_measurement_theta_min 3.6
_cell_volume 628.2(8)
_computing_cell_refinement 'CrystalClear (Rigaku Corp., 2004)'
_computing_data_collection 'CrystalClear (Rigaku Corp., 2004)'
_computing_data_reduction 'CrystalClear (Rigaku Corp., 2004)'
_computing_molecular_graphics 'Bruker SHELXTL'
_computing_publication_material 'Bruker SHELXTL'
_computing_structure_refinement 'SHELXL-97 (Sheldrick, 1997)'
_computing_structure_solution 'SHELXS-97 (Sheldrick, 1990)'
_diffrn_ambient_temperature 93(2)
_diffrn_measured_fraction_theta_full 0.973
_diffrn_measured_fraction_theta_max 0.973
_diffrn_measurement_device_type CCD
_diffrn_measurement_method '\w and \f scans'
_diffrn_radiation_monochromator confocal
_diffrn_radiation_source 'rotating anode'
_diffrn_radiation_type MoK\a
_diffrn_radiation_wavelength 0.71073
_diffrn_reflns_av_R_equivalents 0.0519
_diffrn_reflns_av_sigmaI/netI 0.0384
_diffrn_reflns_limit_h_max 9
_diffrn_reflns_limit_h_min -9
_diffrn_reflns_limit_k_max 9
_diffrn_reflns_limit_k_min -9
_diffrn_reflns_limit_l_max 11
_diffrn_reflns_limit_l_min -8
_diffrn_reflns_number 1838
_diffrn_reflns_theta_full 25.00
_diffrn_reflns_theta_max 25.31
_diffrn_reflns_theta_min 3.63
_exptl_absorpt_coefficient_mu 0.178
_exptl_absorpt_correction_T_max 1.000
_exptl_absorpt_correction_T_min 0.674
_exptl_absorpt_correction_type multi-scan
_exptl_absorpt_process_details 'Jacobson, R. (1998) Private communication'
_exptl_crystal_colour Colorless
_exptl_crystal_density_diffrn 1.651
_exptl_crystal_density_method 'not measured'
_exptl_crystal_description Prism
_exptl_crystal_F_000 320
_exptl_crystal_size_max 0.10
_exptl_crystal_size_mid 0.10
_exptl_crystal_size_min 0.10
_refine_diff_density_max 0.286
_refine_diff_density_min -0.333
_refine_diff_density_rms 0.078
_refine_ls_extinction_method none
_refine_ls_goodness_of_fit_ref 1.129
_refine_ls_hydrogen_treatment mixed
_refine_ls_matrix_type full
_refine_ls_number_parameters 58
_refine_ls_number_reflns 604
_refine_ls_number_restraints 1
_refine_ls_restrained_S_all 1.128
_refine_ls_R_factor_all 0.0477
_refine_ls_R_factor_gt 0.0439
_refine_ls_shift/su_max 0.000
_refine_ls_shift/su_mean 0.000
_refine_ls_structure_factor_coef Fsqd
_refine_ls_weighting_details 'calc w=1/[\s^2^(Fo^2^)+(0.0732P)^2^+0.7181P] where P=(Fo^2^+2Fc^2^)/3'
_refine_ls_weighting_scheme calc
_refine_ls_wR_factor_gt 0.1173
_refine_ls_wR_factor_ref 0.1346
_reflns_number_gt 559
_reflns_number_total 604
_reflns_threshold_expression >2sigma(I)
_cod_data_source_file c1cc13016a.txt
_cod_data_source_block 1
_cod_original_cell_volume 628.1(8)
_cod_original_sg_symbol_H-M C2/m
_cod_database_code 7106689

loop_
_symmetry_equiv_pos_as_xyz
'x, y, z'
'-x, y, -z'
'x+1/2, y+1/2, z'
'-x+1/2, y+1/2, -z'
'-x, -y, -z'
'x, -y, z'
'-x+1/2, -y+1/2, -z'
'x+1/2, -y+1/2, z'

loop_
_atom_site_label
_atom_site_type_symbol
_atom_site_fract_x
_atom_site_fract_y
_atom_site_fract_z
_atom_site_U_iso_or_equiv
_atom_site_adp_type
_atom_site_occupancy
_atom_site_symmetry_multiplicity
_atom_site_calc_flag
_atom_site_refinement_flags
_atom_site_disorder_assembly
_atom_site_disorder_group
F1 F 0.48591(16) 0.0000 0.30970(14) 0.0177(5) Uani 1 2 d S . .
C1 C 0.6513(3) 0.0000 0.3683(2) 0.0148(6) Uani 1 2 d S . .
H1A H 0.6575 0.0000 0.4693 0.018 Uiso 1 2 calc SR . .
F2 F 0.64873(12) 0.30632(14) 0.35940(10) 0.0210(5) Uani 1 1 d . . .
C2 C 0.7345(2) 0.1605(2) 0.32253(18) 0.0151(5) Uani 1 1 d . . .
H2A H 0.8482 0.1652 0.3722 0.018 Uiso 1 1 calc R . .
F3 F 0.5970(3) 0.1801(4) 0.0966(2) 0.0194(6) Uani 0.50 1 d P . .
C3 C 0.7465(2) 0.1639(2) 0.17143(18) 0.0176(5) Uani 1 1 d D . .
H3A H 0.8150 0.2654 0.1521 0.021 Uiso 1 1 calc R . .
C4 C 0.8306(3) 0.0000 0.1308(2) 0.0180(6) Uani 1 2 d S . .
H4A H 0.8312 0.0000 0.0314 0.022 Uiso 1 2 calc SR . .
H4B H 0.9460 0.0000 0.1742 0.022 Uiso 1 2 calc SR . .
H3B H 0.637(4) 0.181(9) 0.126(7) 0.022 Uiso 0.50 1 d PD A 1

loop_
_atom_site_aniso_label
_atom_site_aniso_U_11
_atom_site_aniso_U_22
_atom_site_aniso_U_33
_atom_site_aniso_U_23
_atom_site_aniso_U_13
_atom_site_aniso_U_12
F1 0.0116(8) 0.0208(9) 0.0211(8) 0.000 0.0037(6) 0.000
C1 0.0114(12) 0.0211(14) 0.0116(12) 0.000 0.0008(9) 0.000
F2 0.0236(8) 0.0172(7) 0.0225(7) -0.0051(4) 0.0042(5) 0.0026(4)
C2 0.0134(9) 0.0160(10) 0.0162(9) -0.0025(7) 0.0032(6) 0.0026(7)
F3 0.0181(13) 0.0245(12) 0.0150(13) 0.0004(10) 0.0003(9) 0.0033(10)
C3 0.0182(10) 0.0195(10) 0.0153(10) 0.0029(7) 0.0031(7) -0.0023(7)
C4 0.0176(12) 0.0241(15) 0.0131(12) 0.000 0.0054(9) 0.000

loop_
_atom_type_symbol
_atom_type_description
_atom_type_scat_dispersion_real
_atom_type_scat_dispersion_imag
_atom_type_scat_source
C C 0.0033 0.0016 'International Tables Vol C Tables 4.2.6.8 and 6.1.1.4'
H H 0.0000 0.0000 'International Tables Vol C Tables 4.2.6.8 and 6.1.1.4'
F F 0.0171 0.0103 'International Tables Vol C Tables 4.2.6.8 and 6.1.1.4'

loop_
_geom_angle_atom_site_label_1
_geom_angle_atom_site_label_2
_geom_angle_atom_site_label_3
_geom_angle
_geom_angle_site_symmetry_1
_geom_angle_site_symmetry_3
_geom_angle_publ_flag
F1 C1 C2 109.00(12) . . ?
F1 C1 C2 109.00(12) . 6 ?
C2 C1 C2 109.91(19) . 6 ?
F1 C1 H1A 109.6 . . ?
C2 C1 H1A 109.6 . . ?
C2 C1 H1A 109.6 6 . ?
F2 C2 C1 108.47(14) . . ?
F2 C2 C3 110.13(13) . . ?
C1 C2 C3 113.67(15) . . ?
F2 C2 H2A 108.1 . . ?
C1 C2 H2A 108.1 . . ?
C3 C2 H2A 108.1 . . ?
C3 F3 H3B 13(10) . . ?
F3 C3 C2 111.88(18) . . ?
F3 C3 C4 109.98(19) . . ?
C2 C3 C4 109.78(15) . . ?
F3 C3 H3A 108.4 . . ?
C2 C3 H3A 108.4 . . ?
C4 C3 H3A 108.4 . . ?
F3 C3 H3B 6(4) . . ?
C2 C3 H3B 107(4) . . ?
C4 C3 H3B 115(4) . . ?
H3A C3 H3B 108.5 . . ?
C3 C4 C3 112.6(2) 6 . ?
C3 C4 H4A 109.1 6 . ?
C3 C4 H4A 109.1 . . ?
C3 C4 H4B 109.1 6 . ?
C3 C4 H4B 109.1 . . ?
H4A C4 H4B 107.8 . . ?

loop_
_geom_bond_atom_site_label_1
_geom_bond_atom_site_label_2
_geom_bond_distance
_geom_bond_site_symmetry_2
_geom_bond_publ_flag
F1 C1 1.409(3) . ?
C1 C2 1.516(2) . ?
C1 C2 1.516(2) 6 ?
C1 H1A 1.0000 . ?
F2 C2 1.405(2) . ?
C2 C3 1.520(3) . ?
C2 H2A 1.0000 . ?
F3 C3 1.358(3) . ?
F3 H3B 0.41(3) . ?
C3 C4 1.524(2) . ?
C3 H3A 1.0000 . ?
C3 H3B 0.96(2) . ?
C4 C3 1.524(2) 6 ?
C4 H4A 0.9900 . ?
C4 H4B 0.9900 . ?

loop_
_geom_torsion_atom_site_label_1
_geom_torsion_atom_site_label_2
_geom_torsion_atom_site_label_3
_geom_torsion_atom_site_label_4
_geom_torsion
_geom_torsion_site_symmetry_1
_geom_torsion_site_symmetry_2
_geom_torsion_site_symmetry_3
_geom_torsion_site_symmetry_4
_geom_torsion_publ_flag
F1 C1 C2 F2 57.16(19) . . . . ?
C2 C1 C2 F2 176.56(10) 6 . . . ?
F1 C1 C2 C3 -65.70(19) . . . . ?
C2 C1 C2 C3 53.7(2) 6 . . . ?
F2 C2 C3 F3 -54.2(2) . . . . ?
C1 C2 C3 F3 67.7(2) . . . . ?
F2 C2 C3 C4 -176.60(14) . . . . ?
C1 C2 C3 C4 -54.7(2) . . . . ?
F3 C3 C4 C3 -68.4(3) . . . 6 ?
C2 C3 C4 C3 55.1(2) . . . 6 ?
